data_7000965
loop_
_publ_author_name
'Tamm, Nadezhda B.'
'Ioffe, Ilya N.'
'Kemnitz, Erhard'
'Troyanov, Sergey I.'

_publ_section_title
;
 Synthesis and molecular structure of pentafluoroethyl derivatives of
 C70: C70(C2F5)8 and C70(C2F5)10
;
_journal_issue 15
_journal_name_full 'Dalton Transactions'
_journal_page_first 2740
_journal_page_last 2745
_journal_paper_doi 10.1039/b817829a
_journal_year 2009
_chemical_formula_sum 'C89.5 H4 F40'
_chemical_formula_weight 1838.93
_chemical_name_systematic
;
?
;
_space_group_IT_number 2
_symmetry_cell_setting triclinic
_symmetry_space_group_name_Hall '-P 1'
_symmetry_space_group_name_H-M 'P -1'
_atom_sites_solution_primary direct
_atom_sites_solution_secondary difmap
_audit_creation_method SHELXL-97
_cell_angle_alpha 86.4489(3)
_cell_angle_beta 83.9622(3)
_cell_angle_gamma 74.3780(3)
_cell_formula_units_Z 2
_cell_length_a 10.31130(10)
_cell_length_b 14.09920(10)
_cell_length_c 21.9511(2)
_cell_measurement_reflns_used 34000
_cell_measurement_temperature 100(2)
_cell_measurement_theta_max 35
_cell_measurement_theta_min 4
_cell_volume 3054.45(5)
_computing_cell_refinement HKL2000
_computing_data_collection DENZO
_computing_data_reduction HKL2000
_computing_structure_refinement 'SHELXL-97 (Sheldrick, 1997)'
_computing_structure_solution 'SHELXS-97 (Sheldrick, 1990)'
_diffrn_ambient_temperature 100(2)
_diffrn_measured_fraction_theta_full 0.861
_diffrn_measured_fraction_theta_max 0.738
_diffrn_measurement_device_type MAR225
_diffrn_measurement_method CCD
_diffrn_radiation_monochromator Cu(113)
_diffrn_radiation_source 'BL14.1, PSF, BESSY, Berlin, Germany'
_diffrn_radiation_type synchrotron
_diffrn_radiation_wavelength 0.90500
_diffrn_reflns_av_R_equivalents 0.0311
_diffrn_reflns_av_sigmaI/netI 0.0254
_diffrn_reflns_limit_h_max 13
_diffrn_reflns_limit_h_min -13
_diffrn_reflns_limit_k_max 17
_diffrn_reflns_limit_k_min -17
_diffrn_reflns_limit_l_max 28
_diffrn_reflns_limit_l_min -28
_diffrn_reflns_number 38550
_diffrn_reflns_theta_full 36.20
_diffrn_reflns_theta_max 36.84
_diffrn_reflns_theta_min 2.62
_exptl_absorpt_coefficient_mu 0.202
_exptl_absorpt_correction_type none
_exptl_crystal_colour brown
_exptl_crystal_density_diffrn 1.999
_exptl_crystal_density_method 'not measured'
_exptl_crystal_description needle
_exptl_crystal_F_000 1802
_exptl_crystal_size_max 0.05
_exptl_crystal_size_mid 0.02
_exptl_crystal_size_min 0.01
_refine_diff_density_max 0.592
_refine_diff_density_min -0.398
_refine_diff_density_rms 0.068
_refine_ls_extinction_method none
_refine_ls_goodness_of_fit_ref 1.159
_refine_ls_hydrogen_treatment undef
_refine_ls_matrix_type full
_refine_ls_number_parameters 1180
_refine_ls_number_reflns 10972
_refine_ls_number_restraints 0
_refine_ls_restrained_S_all 1.159
_refine_ls_R_factor_all 0.0528
_refine_ls_R_factor_gt 0.0507
_refine_ls_shift/su_max 0.002
_refine_ls_shift/su_mean 0.000
_refine_ls_structure_factor_coef Fsqd
_refine_ls_weighting_details 'calc w=1/[\s^2^(Fo^2^)+(0.0600P)^2^+3.5000P] where P=(Fo^2^+2Fc^2^)/3'
_refine_ls_weighting_scheme calc
_refine_ls_wR_factor_gt 0.1323
_refine_ls_wR_factor_ref 0.1336
_reflns_number_gt 10337
_reflns_number_total 10972
_reflns_threshold_expression >2sigma(I)
_cod_data_source_file b817829a.txt
_cod_data_source_block 9p1p7
_cod_depositor_comments
;
The following automatic conversions were performed:
'_symmetry_cell_setting' value 'Triclinic' changed to 'triclinic'
according to '/home/saulius/struct/CIF-dictionaries/cif_core.dic'
dictionary named 'cif_core.dic' version 2.4.1 from 2010-06-29.

Automatic conversion script
Id: cif_fix_enum 1527 2010-12-29 10:47:43Z saulius 
;
_cod_original_cell_volume 3054.46(5)
_cod_original_sg_symbol_H-M P-1
_cod_original_formula_sum 'C89.50 H4 F40'
_cod_database_code 7000965

loop_
_symmetry_equiv_pos_as_xyz
'x, y, z'
'-x, -y, -z'

loop_
_atom_site_label
_atom_site_type_symbol
_atom_site_fract_x
_atom_site_fract_y
_atom_site_fract_z
_atom_site_U_iso_or_equiv
_atom_site_adp_type
_atom_site_occupancy
_atom_site_symmetry_multiplicity
_atom_site_calc_flag
_atom_site_refinement_flags
_atom_site_disorder_assembly
_atom_site_disorder_group
F71A F -0.11188(15) 1.08530(12) 0.16153(7) 0.0336(4) Uani 1 1 d . . .
F71B F 0.03794(14) 1.07250(12) 0.08311(7) 0.0295(3) Uani 1 1 d . . .
F72A F -0.19597(16) 1.05951(14) 0.05109(8) 0.0412(4) Uani 1 1 d . . .
F72B F -0.21003(17) 0.94817(16) 0.12082(9) 0.0470(5) Uani 1 1 d . . .
F72C F -0.05367(17) 0.91668(14) 0.04659(8) 0.0453(5) Uani 1 1 d . . .
F73A F 0.54618(16) 0.72021(12) -0.05867(6) 0.0315(3) Uani 1 1 d . . .
F73B F 0.75161(15) 0.65463(12) -0.03585(6) 0.0325(4) Uani 1 1 d . . .
F74A F 0.73564(17) 0.82337(13) -0.09144(7) 0.0358(4) Uani 1 1 d . . .
F74B F 0.5601(2) 0.89816(13) -0.03488(8) 0.0484(5) Uani 1 1 d . . .
F74C F 0.7510(2) 0.84073(17) 0.00361(8) 0.0518(5) Uani 1 1 d . . .
F75A F -0.18955(14) 1.04741(12) 0.27309(7) 0.0311(4) Uani 1 1 d . . .
F75B F -0.19256(14) 0.95936(12) 0.35798(7) 0.0307(3) Uani 1 1 d . . .
F76A F -0.23605(15) 1.15257(12) 0.37376(8) 0.0384(4) Uani 1 1 d . . .
F76B F -0.04671(17) 1.15509(12) 0.32271(8) 0.0379(4) Uani 1 1 d . . .
F76C F -0.04790(15) 1.07033(12) 0.40715(7) 0.0327(4) Uani 1 1 d . . .
F77A F 0.97033(12) 0.46768(11) 0.09408(6) 0.0240(3) Uani 1 1 d . . .
F77B F 0.85183(14) 0.49321(11) 0.01543(6) 0.0252(3) Uani 1 1 d . . .
F78A F 0.76601(14) 0.32251(11) 0.05686(7) 0.0294(3) Uani 1 1 d . . .
F78B F 0.91878(15) 0.29531(11) 0.12025(6) 0.0305(3) Uani 1 1 d . . .
F78C F 0.97361(15) 0.30900(12) 0.02342(7) 0.0336(4) Uani 1 1 d . . .
F79A F -0.03643(13) 0.88574(11) 0.46358(6) 0.0257(3) Uani 1 1 d . . .
F79B F -0.13821(13) 0.79400(12) 0.42037(7) 0.0295(3) Uani 1 1 d . . .
F80A F -0.09408(17) 0.73541(13) 0.53330(7) 0.0419(4) Uani 1 1 d . . .
F80B F 0.11940(16) 0.72632(14) 0.51777(7) 0.0410(4) Uani 1 1 d . . .
F80C F 0.03381(18) 0.62962(13) 0.47153(8) 0.0429(4) Uani 1 1 d . . .
F81A F 0.21310(14) 0.91754(12) 0.48229(6) 0.0284(3) Uani 1 1 d . . .
F81B F 0.43338(14) 0.86612(11) 0.47937(6) 0.0280(3) Uani 1 1 d . . .
F82A F 0.32778(15) 1.06059(12) 0.50028(7) 0.0329(4) Uani 1 1 d . . .
F82B F 0.45707(17) 1.03298(13) 0.41636(8) 0.0381(4) Uani 1 1 d . . .
F82C F 0.24082(18) 1.08317(12) 0.41386(8) 0.0424(4) Uani 1 1 d . . .
F83A F 0.98687(12) 0.42050(11) 0.21210(6) 0.0224(3) Uani 1 1 d . . .
F83B F 0.88072(13) 0.30803(10) 0.23945(6) 0.0222(3) Uani 1 1 d . . .
F84A F 0.84321(13) 0.36278(11) 0.35613(6) 0.0245(3) Uani 1 1 d . . .
F84B F 0.93382(13) 0.48298(11) 0.33280(6) 0.0259(3) Uani 1 1 d . . .
F84C F 1.05061(13) 0.33333(11) 0.31787(6) 0.0268(3) Uani 1 1 d . . .
F85A F 0.67283(13) 0.24345(11) 0.23623(8) 0.0319(3) Uani 1 1 d . . .
F85B F 0.51392(19) 0.24886(12) 0.17697(7) 0.0395(4) Uani 1 1 d . . .
F86A F 0.51499(15) 0.13359(11) 0.28043(7) 0.0306(3) Uani 1 1 d . . .
F86B F 0.33528(16) 0.25200(14) 0.27593(12) 0.0569(6) Uani 1 1 d . . .
F86C F 0.4834(2) 0.25916(14) 0.33604(8) 0.0506(5) Uani 1 1 d . . .
C1 C 0.3035(2) 0.92124(17) 0.11741(9) 0.0183(4) Uani 1 1 d . . .
C2 C 0.4371(2) 0.86767(17) 0.09738(9) 0.0176(4) Uani 1 1 d . . .
C3 C 0.4483(2) 0.78582(17) 0.06220(9) 0.0180(4) Uani 1 1 d . . .
C4 C 0.3382(2) 0.74582(17) 0.06070(9) 0.0188(5) Uani 1 1 d . . .
C5 C 0.2082(2) 0.79074(17) 0.09023(9) 0.0185(4) Uani 1 1 d . . .
C6 C 0.1905(2) 0.88541(17) 0.11195(9) 0.0186(4) Uani 1 1 d . . .
C7 C 0.0709(2) 0.93854(17) 0.15650(10) 0.0189(5) Uani 1 1 d . . .
C8 C 0.1424(2) 0.98801(16) 0.19797(10) 0.0182(4) Uani 1 1 d . . .
C9 C 0.2747(2) 0.98355(16) 0.17016(10) 0.0179(4) Uani 1 1 d . . .
C10 C 0.3786(2) 0.98438(16) 0.20504(10) 0.0174(4) Uani 1 1 d . . .
C11 C 0.5148(2) 0.92381(16) 0.18857(10) 0.0171(4) Uani 1 1 d . . .
C12 C 0.5467(2) 0.86868(17) 0.13485(9) 0.0169(4) Uani 1 1 d . . .
C13 C 0.6574(2) 0.78378(17) 0.13549(9) 0.0168(4) Uani 1 1 d . . .
C14 C 0.6742(2) 0.70043(17) 0.09620(9) 0.0167(4) Uani 1 1 d . . .
C15 C 0.5816(2) 0.70621(17) 0.04641(9) 0.0181(4) Uani 1 1 d . . .
C16 C 0.5327(2) 0.61223(17) 0.05238(9) 0.0177(4) Uani 1 1 d . . .
C17 C 0.3891(2) 0.63957(17) 0.05542(9) 0.0186(5) Uani 1 1 d . . .
C18 C 0.3140(2) 0.57922(17) 0.08475(9) 0.0181(4) Uani 1 1 d . . .
C19 C 0.1860(2) 0.62284(17) 0.12011(10) 0.0184(4) Uani 1 1 d . . .
C20 C 0.1295(2) 0.72594(18) 0.12132(10) 0.0193(5) Uani 1 1 d . . .
C21 C 0.0424(2) 0.76168(17) 0.17434(10) 0.0183(4) Uani 1 1 d . . .
C22 C 0.0179(2) 0.86254(17) 0.19482(10) 0.0181(4) Uani 1 1 d . . .
C23 C -0.0060(2) 0.86155(17) 0.25749(10) 0.0176(4) Uani 1 1 d . . .
C24 C 0.0172(2) 0.93788(16) 0.29764(9) 0.0174(4) Uani 1 1 d . . .
C25 C 0.1181(2) 0.98741(16) 0.26104(10) 0.0181(4) Uani 1 1 d . . .
C26 C 0.2271(2) 0.98226(16) 0.29697(10) 0.0172(4) Uani 1 1 d . . .
C27 C 0.3537(2) 0.98467(16) 0.27005(10) 0.0170(4) Uani 1 1 d . . .
C28 C 0.4753(2) 0.92134(16) 0.29511(10) 0.0175(4) Uani 1 1 d . . .
C29 C 0.5736(2) 0.88575(16) 0.24413(10) 0.0168(4) Uani 1 1 d . . .
C30 C 0.6669(2) 0.79212(17) 0.24712(10) 0.0165(4) Uani 1 1 d . . .
C31 C 0.71576(19) 0.74652(16) 0.19033(9) 0.0153(4) Uani 1 1 d . . .
C32 C 0.76457(19) 0.64044(16) 0.18581(9) 0.0154(4) Uani 1 1 d . . .
C33 C 0.73961(19) 0.61531(17) 0.12533(9) 0.0158(4) Uani 1 1 d . . .
C34 C 0.7300(2) 0.51334(16) 0.11316(9) 0.0162(4) Uani 1 1 d . . .
C35 C 0.5982(2) 0.52624(17) 0.08282(9) 0.0168(4) Uani 1 1 d . . .
C36 C 0.5208(2) 0.46778(16) 0.11622(9) 0.0163(4) Uani 1 1 d . . .
C37 C 0.3818(2) 0.49068(16) 0.11556(9) 0.0173(4) Uani 1 1 d . . .
C38 C 0.2966(2) 0.47850(16) 0.17153(10) 0.0175(4) Uani 1 1 d . . .
C39 C 0.1764(2) 0.56064(17) 0.17307(10) 0.0175(4) Uani 1 1 d . . .
C40 C 0.1100(2) 0.59981(17) 0.22923(10) 0.0175(4) Uani 1 1 d . . .
C41 C 0.03342(19) 0.69960(17) 0.22671(10) 0.0180(4) Uani 1 1 d . . .
C42 C 0.00635(19) 0.76113(17) 0.27946(10) 0.0175(4) Uani 1 1 d . . .
C43 C 0.05888(19) 0.72311(17) 0.33314(10) 0.0168(4) Uani 1 1 d . . .
C44 C 0.0895(2) 0.78738(17) 0.38123(9) 0.0174(4) Uani 1 1 d . . .
C45 C 0.1018(2) 0.88416(17) 0.35068(9) 0.0171(4) Uani 1 1 d . . .
C46 C 0.2131(2) 0.91822(16) 0.35080(9) 0.0167(4) Uani 1 1 d . . .
C47 C 0.3336(2) 0.86975(16) 0.38682(9) 0.0166(4) Uani 1 1 d . . .
C48 C 0.4668(2) 0.86347(17) 0.34628(9) 0.0170(4) Uani 1 1 d . . .
C49 C 0.5514(2) 0.76454(17) 0.34819(9) 0.0164(4) Uani 1 1 d . . .
C50 C 0.65577(19) 0.72920(17) 0.30094(9) 0.0158(4) Uani 1 1 d . . .
C51 C 0.69604(19) 0.62556(16) 0.29386(9) 0.0150(4) Uani 1 1 d . . .
C52 C 0.75882(18) 0.58182(16) 0.23701(9) 0.0146(4) Uani 1 1 d . . .
C53 C 0.74911(19) 0.47548(16) 0.23599(9) 0.0143(4) Uani 1 1 d . . .
C54 C 0.6980(2) 0.46009(16) 0.17522(9) 0.0152(4) Uani 1 1 d . . .
C55 C 0.5847(2) 0.42967(15) 0.17279(9) 0.0150(4) Uani 1 1 d . . .
C56 C 0.5045(2) 0.39391(16) 0.22750(9) 0.0154(4) Uani 1 1 d . . .
C57 C 0.3522(2) 0.44123(16) 0.22463(10) 0.0160(4) Uani 1 1 d . . .
C58 C 0.2938(2) 0.48609(16) 0.28125(10) 0.0157(4) Uani 1 1 d . . .
C59 C 0.17075(19) 0.56146(16) 0.28532(10) 0.0160(4) Uani 1 1 d . . .
C60 C 0.1484(2) 0.62562(16) 0.33507(9) 0.0160(4) Uani 1 1 d . . .
C61 C 0.2542(2) 0.62691(17) 0.37109(9) 0.0160(4) Uani 1 1 d . . .
C62 C 0.2321(2) 0.72392(17) 0.39390(9) 0.0163(4) Uani 1 1 d . . .
C63 C 0.3402(2) 0.76106(16) 0.39670(9) 0.0162(4) Uani 1 1 d . . .
C64 C 0.4745(2) 0.70224(16) 0.37812(9) 0.0156(4) Uani 1 1 d . . .
C65 C 0.50010(19) 0.60289(16) 0.36229(9) 0.0147(4) Uani 1 1 d . . .
C66 C 0.62005(19) 0.56366(16) 0.32403(9) 0.0143(4) Uani 1 1 d . . .
C67 C 0.63562(19) 0.47827(16) 0.28789(9) 0.0143(4) Uani 1 1 d . . .
C68 C 0.5283(2) 0.44121(16) 0.28466(9) 0.0143(4) Uani 1 1 d . . .
C69 C 0.4001(2) 0.48761(16) 0.31738(9) 0.0148(4) Uani 1 1 d . . .
C70 C 0.3860(2) 0.56327(16) 0.35870(9) 0.0148(4) Uani 1 1 d . . .
C71 C -0.0315(2) 1.02055(19) 0.12189(11) 0.0233(5) Uani 1 1 d . . .
C72 C -0.1243(2) 0.9850(2) 0.08395(12) 0.0305(6) Uani 1 1 d . . .
C73 C 0.6385(2) 0.72554(18) -0.02031(10) 0.0220(5) Uani 1 1 d . . .
C74 C 0.6715(3) 0.8241(2) -0.03551(11) 0.0286(6) Uani 1 1 d . . .
C75 C -0.1188(2) 1.00986(18) 0.32107(10) 0.0220(5) Uani 1 1 d . . .
C76 C -0.1114(2) 1.09840(19) 0.35704(11) 0.0259(5) Uani 1 1 d . . .
C77 C 0.8577(2) 0.45518(18) 0.07343(9) 0.0192(5) Uani 1 1 d . . .
C78 C 0.8790(2) 0.34287(18) 0.06870(10) 0.0230(5) Uani 1 1 d . . .
C79 C -0.0183(2) 0.79763(18) 0.43825(10) 0.0210(5) Uani 1 1 d . . .
C80 C 0.0120(3) 0.7209(2) 0.49124(11) 0.0314(6) Uani 1 1 d . . .
C81 C 0.3294(2) 0.91947(18) 0.44809(10) 0.0214(5) Uani 1 1 d . . .
C82 C 0.3388(2) 1.02592(19) 0.44423(11) 0.0269(5) Uani 1 1 d . . .
C83 C 0.8849(2) 0.40010(17) 0.24996(10) 0.0168(4) Uani 1 1 d . . .
C84 C 0.9286(2) 0.39482(17) 0.31575(10) 0.0194(5) Uani 1 1 d . . .
C85 C 0.5402(2) 0.28018(17) 0.23007(10) 0.0185(4) Uani 1 1 d . . .
C86 C 0.4666(2) 0.23113(19) 0.28190(12) 0.0267(5) Uani 1 1 d . . .
C87 C 1.3984(6) 0.5514(5) 0.52229(16) 0.0726(17) Uani 1 1 d . . .
C88 C 1.6052(7) 0.6100(6) 0.5170(2) 0.103(2) Uani 1 1 d . . .
C89 C 1.5427(9) 0.5439(7) 0.5068(3) 0.061(2) Uani 0.50 1 d P . .
C90 C 1.4530(9) 0.6150(7) 0.5335(3) 0.056(2) Uani 0.50 1 d P . .
C91 C 1.3369(8) 0.4933(10) 0.5133(4) 0.069(3) Uani 0.50 1 d P . .

loop_
_atom_site_aniso_label
_atom_site_aniso_U_11
_atom_site_aniso_U_22
_atom_site_aniso_U_33
_atom_site_aniso_U_23
_atom_site_aniso_U_13
_atom_site_aniso_U_12
F71A 0.0326(8) 0.0283(9) 0.0308(7) -0.0025(7) -0.0060(6) 0.0089(6)
F71B 0.0271(7) 0.0251(9) 0.0355(8) 0.0129(7) -0.0080(6) -0.0065(6)
F72A 0.0361(8) 0.0427(11) 0.0432(9) 0.0138(8) -0.0226(7) -0.0037(7)
F72B 0.0350(9) 0.0584(13) 0.0550(11) 0.0211(10) -0.0176(8) -0.0251(8)
F72C 0.0422(9) 0.0438(11) 0.0489(10) -0.0134(8) -0.0254(8) 0.0013(8)
F73A 0.0441(8) 0.0395(10) 0.0140(6) 0.0010(6) -0.0058(6) -0.0159(7)
F73B 0.0372(8) 0.0264(9) 0.0228(7) 0.0021(6) 0.0113(6) 0.0047(6)
F74A 0.0522(9) 0.0329(10) 0.0196(7) 0.0044(7) 0.0113(6) -0.0135(7)
F74B 0.0629(11) 0.0212(10) 0.0468(10) 0.0080(8) 0.0207(8) 0.0015(8)
F74C 0.0846(14) 0.0657(14) 0.0263(8) 0.0059(9) -0.0071(8) -0.0570(11)
F75A 0.0237(7) 0.0312(9) 0.0292(7) -0.0009(6) -0.0081(5) 0.0107(6)
F75B 0.0219(7) 0.0268(9) 0.0373(8) -0.0008(7) 0.0083(6) -0.0003(6)
F76A 0.0298(8) 0.0305(9) 0.0427(9) -0.0106(7) 0.0029(6) 0.0129(6)
F76B 0.0530(10) 0.0180(9) 0.0379(8) -0.0034(7) 0.0110(7) -0.0066(7)
F76C 0.0382(8) 0.0283(9) 0.0251(7) -0.0068(6) -0.0033(6) 0.0039(6)
F77A 0.0169(6) 0.0285(8) 0.0243(6) -0.0051(6) 0.0023(5) -0.0026(5)
F77B 0.0294(7) 0.0261(8) 0.0144(6) 0.0000(6) 0.0044(5) -0.0001(6)
F78A 0.0307(7) 0.0213(8) 0.0356(8) -0.0081(6) -0.0067(6) -0.0027(6)
F78B 0.0404(8) 0.0207(8) 0.0247(7) -0.0011(6) -0.0075(6) 0.0033(6)
F78C 0.0373(8) 0.0272(9) 0.0284(7) -0.0110(7) 0.0116(6) 0.0016(6)
F79A 0.0278(7) 0.0232(8) 0.0221(6) -0.0062(6) 0.0061(5) -0.0018(5)
F79B 0.0189(6) 0.0373(9) 0.0294(7) -0.0051(7) 0.0040(5) -0.0041(6)
F80A 0.0415(9) 0.0365(10) 0.0323(8) 0.0069(7) 0.0215(7) 0.0049(7)
F80B 0.0365(8) 0.0521(12) 0.0229(7) 0.0067(7) -0.0004(6) 0.0051(7)
F80C 0.0530(10) 0.0220(9) 0.0405(9) 0.0052(7) 0.0196(7) 0.0020(7)
F81A 0.0281(7) 0.0376(9) 0.0190(6) -0.0103(6) 0.0064(5) -0.0091(6)
F81B 0.0313(7) 0.0287(8) 0.0222(6) -0.0051(6) -0.0100(5) -0.0011(6)
F82A 0.0354(8) 0.0352(9) 0.0283(7) -0.0194(7) -0.0014(6) -0.0061(6)
F82B 0.0457(9) 0.0351(10) 0.0375(8) -0.0157(8) 0.0110(7) -0.0196(7)
F82C 0.0568(10) 0.0223(9) 0.0455(9) -0.0106(7) -0.0228(8) 0.0031(7)
F83A 0.0148(6) 0.0257(8) 0.0224(6) 0.0024(6) 0.0037(5) -0.0009(5)
F83B 0.0241(6) 0.0129(7) 0.0272(7) -0.0022(6) -0.0054(5) 0.0007(5)
F84A 0.0221(6) 0.0289(8) 0.0191(6) 0.0062(6) -0.0011(5) -0.0027(5)
F84B 0.0252(7) 0.0236(8) 0.0293(7) -0.0043(6) -0.0099(5) -0.0038(5)
F84C 0.0166(6) 0.0295(8) 0.0286(7) 0.0010(6) -0.0061(5) 0.0048(5)
F85A 0.0186(6) 0.0154(8) 0.0565(10) 0.0035(7) 0.0029(6) 0.0008(5)
F85B 0.0736(12) 0.0208(9) 0.0268(7) -0.0054(7) -0.0136(7) -0.0126(8)
F86A 0.0325(7) 0.0131(8) 0.0449(9) 0.0034(7) -0.0010(6) -0.0058(6)
F86B 0.0211(8) 0.0305(11) 0.1127(18) 0.0202(11) 0.0042(9) -0.0051(7)
F86C 0.0960(15) 0.0281(10) 0.0263(8) 0.0001(7) 0.0101(8) -0.0203(9)
C1 0.0240(10) 0.0135(12) 0.0151(9) 0.0043(9) -0.0039(8) -0.0011(8)
C2 0.0239(10) 0.0137(12) 0.0136(9) 0.0050(8) 0.0001(7) -0.0041(8)
C3 0.0238(10) 0.0165(12) 0.0110(8) 0.0027(8) -0.0025(7) -0.0009(8)
C4 0.0238(10) 0.0194(12) 0.0114(9) 0.0009(9) -0.0052(7) -0.0015(8)
C5 0.0209(10) 0.0193(12) 0.0140(9) 0.0014(9) -0.0075(7) -0.0010(8)
C6 0.0207(10) 0.0184(12) 0.0131(9) 0.0038(9) -0.0045(7) 0.0014(8)
C7 0.0192(10) 0.0170(12) 0.0177(9) 0.0013(9) -0.0048(8) 0.0011(8)
C8 0.0202(10) 0.0098(11) 0.0212(10) 0.0020(9) -0.0043(8) 0.0022(8)
C9 0.0244(10) 0.0079(11) 0.0181(9) 0.0041(9) -0.0005(8) -0.0004(8)
C10 0.0224(10) 0.0085(11) 0.0202(10) 0.0012(9) 0.0000(8) -0.0032(8)
C11 0.0208(10) 0.0105(11) 0.0205(10) 0.0011(9) 0.0001(8) -0.0063(8)
C12 0.0209(10) 0.0129(12) 0.0163(9) 0.0025(9) 0.0010(7) -0.0053(8)
C13 0.0175(9) 0.0164(12) 0.0168(9) -0.0001(9) 0.0027(7) -0.0066(8)
C14 0.0175(9) 0.0179(12) 0.0136(9) -0.0004(8) 0.0023(7) -0.0041(8)
C15 0.0232(10) 0.0160(12) 0.0132(9) 0.0004(8) -0.0010(7) -0.0023(8)
C16 0.0226(10) 0.0191(12) 0.0098(8) -0.0035(8) -0.0009(7) -0.0025(8)
C17 0.0226(10) 0.0213(13) 0.0107(9) -0.0031(9) -0.0054(7) -0.0018(8)
C18 0.0210(10) 0.0192(12) 0.0144(9) -0.0050(9) -0.0055(7) -0.0032(8)
C19 0.0162(9) 0.0215(12) 0.0187(10) -0.0039(9) -0.0067(7) -0.0045(8)
C20 0.0170(9) 0.0230(13) 0.0170(9) -0.0012(9) -0.0088(7) -0.0012(8)
C21 0.0129(9) 0.0203(12) 0.0208(10) -0.0017(9) -0.0070(7) -0.0006(8)
C22 0.0129(9) 0.0186(12) 0.0202(10) 0.0005(9) -0.0060(7) 0.0014(8)
C23 0.0123(9) 0.0169(12) 0.0210(10) 0.0011(9) -0.0031(7) 0.0006(8)
C24 0.0169(9) 0.0138(11) 0.0178(9) -0.0003(9) -0.0012(7) 0.0019(8)
C25 0.0189(10) 0.0098(11) 0.0217(10) -0.0008(9) -0.0010(8) 0.0025(8)
C26 0.0216(10) 0.0098(11) 0.0179(9) -0.0026(8) -0.0005(8) -0.0003(8)
C27 0.0214(10) 0.0086(11) 0.0207(10) -0.0016(9) -0.0017(8) -0.0032(8)
C28 0.0187(10) 0.0146(12) 0.0201(10) -0.0044(9) -0.0021(8) -0.0048(8)
C29 0.0177(9) 0.0147(12) 0.0195(10) -0.0023(9) 0.0007(7) -0.0074(8)
C30 0.0147(9) 0.0167(12) 0.0195(10) -0.0020(9) -0.0028(7) -0.0059(8)
C31 0.0143(9) 0.0142(11) 0.0181(9) -0.0007(9) -0.0007(7) -0.0051(7)
C32 0.0106(8) 0.0168(12) 0.0182(9) -0.0022(9) -0.0001(7) -0.0030(7)
C33 0.0150(9) 0.0172(12) 0.0143(9) -0.0008(8) 0.0023(7) -0.0038(8)
C34 0.0167(9) 0.0162(12) 0.0131(9) -0.0020(8) 0.0010(7) -0.0005(8)
C35 0.0200(10) 0.0168(12) 0.0124(9) -0.0054(8) -0.0006(7) -0.0020(8)
C36 0.0212(10) 0.0129(11) 0.0140(9) -0.0045(8) -0.0018(7) -0.0021(8)
C37 0.0212(10) 0.0158(12) 0.0163(9) -0.0048(9) -0.0044(7) -0.0052(8)
C38 0.0190(10) 0.0138(11) 0.0217(10) -0.0049(9) -0.0031(8) -0.0065(8)
C39 0.0151(9) 0.0176(12) 0.0218(10) -0.0024(9) -0.0058(7) -0.0059(8)
C40 0.0139(9) 0.0176(12) 0.0225(10) -0.0007(9) -0.0029(7) -0.0064(8)
C41 0.0109(9) 0.0201(12) 0.0227(10) -0.0016(9) -0.0046(7) -0.0022(8)
C42 0.0108(9) 0.0188(12) 0.0216(10) -0.0011(9) -0.0011(7) -0.0021(8)
C43 0.0125(9) 0.0163(12) 0.0198(10) -0.0011(9) 0.0016(7) -0.0018(7)
C44 0.0165(9) 0.0160(12) 0.0169(9) -0.0011(9) -0.0010(7) 0.0005(8)
C45 0.0174(9) 0.0150(12) 0.0148(9) -0.0028(9) 0.0006(7) 0.0023(8)
C46 0.0184(9) 0.0129(11) 0.0159(9) -0.0039(8) 0.0003(7) 0.0007(8)
C47 0.0191(10) 0.0156(12) 0.0138(9) -0.0035(8) -0.0019(7) -0.0016(8)
C48 0.0170(9) 0.0172(12) 0.0171(9) -0.0063(9) -0.0027(7) -0.0033(8)
C49 0.0168(9) 0.0189(12) 0.0134(9) -0.0029(8) -0.0047(7) -0.0030(8)
C50 0.0126(9) 0.0189(12) 0.0166(9) -0.0038(9) -0.0038(7) -0.0037(7)
C51 0.0129(9) 0.0162(11) 0.0152(9) -0.0005(8) -0.0049(7) -0.0010(7)
C52 0.0101(8) 0.0151(11) 0.0180(9) -0.0014(8) -0.0026(7) -0.0017(7)
C53 0.0134(9) 0.0132(11) 0.0148(9) -0.0002(8) -0.0015(7) -0.0006(7)
C54 0.0168(9) 0.0117(11) 0.0147(9) -0.0017(8) -0.0001(7) 0.0002(7)
C55 0.0185(9) 0.0086(11) 0.0161(9) -0.0019(8) -0.0008(7) -0.0002(7)
C56 0.0167(9) 0.0127(11) 0.0165(9) -0.0003(8) -0.0011(7) -0.0038(8)
C57 0.0163(9) 0.0112(11) 0.0214(10) -0.0010(9) -0.0006(7) -0.0052(7)
C58 0.0170(9) 0.0114(11) 0.0192(10) 0.0026(9) -0.0005(7) -0.0058(8)
C59 0.0146(9) 0.0134(11) 0.0210(10) 0.0004(9) -0.0002(7) -0.0060(8)
C60 0.0145(9) 0.0153(12) 0.0167(9) 0.0024(9) 0.0013(7) -0.0031(8)
C61 0.0177(9) 0.0162(12) 0.0122(9) 0.0021(8) 0.0014(7) -0.0028(8)
C62 0.0173(9) 0.0185(12) 0.0099(8) -0.0001(8) 0.0003(7) 0.0004(8)
C63 0.0192(10) 0.0161(12) 0.0103(8) -0.0007(8) -0.0013(7) 0.0003(8)
C64 0.0171(9) 0.0169(12) 0.0113(8) -0.0016(8) -0.0046(7) -0.0006(8)
C65 0.0157(9) 0.0156(11) 0.0106(8) 0.0012(8) -0.0032(7) -0.0002(8)
C66 0.0146(9) 0.0146(11) 0.0125(8) 0.0008(8) -0.0047(7) -0.0005(7)
C67 0.0147(9) 0.0120(11) 0.0136(9) 0.0013(8) -0.0028(7) 0.0013(7)
C68 0.0165(9) 0.0106(11) 0.0134(9) 0.0018(8) -0.0009(7) -0.0002(7)
C69 0.0162(9) 0.0107(11) 0.0163(9) 0.0036(8) -0.0005(7) -0.0028(7)
C70 0.0170(9) 0.0136(11) 0.0116(8) 0.0027(8) -0.0014(7) -0.0012(8)
C71 0.0235(11) 0.0197(13) 0.0231(11) 0.0047(10) -0.0024(8) -0.0009(9)
C72 0.0254(12) 0.0360(16) 0.0300(12) 0.0064(12) -0.0110(9) -0.0062(10)
C73 0.0270(11) 0.0219(13) 0.0143(9) -0.0024(9) 0.0001(8) -0.0021(9)
C74 0.0403(14) 0.0273(15) 0.0166(10) 0.0013(10) 0.0052(9) -0.0095(11)
C75 0.0188(10) 0.0200(13) 0.0223(10) 0.0026(9) -0.0009(8) 0.0022(8)
C76 0.0251(11) 0.0202(14) 0.0247(11) -0.0022(10) 0.0027(9) 0.0056(9)
C77 0.0197(10) 0.0211(13) 0.0146(9) -0.0016(9) 0.0017(7) -0.0026(8)
C78 0.0236(11) 0.0230(13) 0.0173(10) -0.0045(9) 0.0003(8) 0.0028(9)
C79 0.0199(10) 0.0177(12) 0.0220(10) -0.0021(9) 0.0016(8) -0.0002(8)
C80 0.0310(13) 0.0285(15) 0.0245(11) 0.0030(11) 0.0118(10) 0.0035(10)
C81 0.0207(10) 0.0251(13) 0.0166(10) -0.0059(9) -0.0010(8) -0.0019(9)
C82 0.0304(12) 0.0252(14) 0.0229(11) -0.0098(10) -0.0022(9) -0.0016(10)
C83 0.0156(9) 0.0144(11) 0.0187(10) -0.0003(9) 0.0008(7) -0.0020(8)
C84 0.0154(9) 0.0187(12) 0.0222(10) 0.0010(9) -0.0027(8) -0.0014(8)
C85 0.0204(10) 0.0128(12) 0.0218(10) -0.0011(9) -0.0018(8) -0.0032(8)
C86 0.0240(11) 0.0149(13) 0.0383(13) 0.0038(11) 0.0030(9) -0.0037(9)
C87 0.070(3) 0.085(4) 0.0226(16) 0.016(2) 0.0028(18) 0.040(3)
C88 0.127(5) 0.107(5) 0.043(2) 0.030(3) -0.020(3) 0.021(4)
C89 0.080(5) 0.052(5) 0.022(3) 0.016(3) 0.000(3) 0.026(4)
C90 0.066(5) 0.054(5) 0.027(3) 0.011(3) -0.009(3) 0.016(4)
C91 0.046(4) 0.104(9) 0.033(3) 0.030(4) -0.005(3) 0.016(5)

loop_
_atom_type_symbol
_atom_type_description
_atom_type_scat_dispersion_real
_atom_type_scat_dispersion_imag
_atom_type_scat_source
C C 0.0033 0.0016 'International Tables Vol C Tables 4.2.6.8 and 6.1.1.4'
F F 0.0171 0.0103 'International Tables Vol C Tables 4.2.6.8 and 6.1.1.4'
H H 0.0000 0.0000 'International Tables Vol C Tables 4.2.6.8 and 6.1.1.4'

loop_
_geom_angle_atom_site_label_1
_geom_angle_atom_site_label_2
_geom_angle_atom_site_label_3
_geom_angle
_geom_angle_site_symmetry_1
_geom_angle_site_symmetry_3
_geom_angle_publ_flag
C6 C1 C2 122.2(2) . . ?
C6 C1 C9 108.58(19) . . ?
C2 C1 C9 121.97(19) . . ?
C3 C2 C1 115.9(2) . . ?
C3 C2 C12 119.47(19) . . ?
C1 C2 C12 118.28(18) . . ?
C2 C3 C4 120.70(19) . . ?
C2 C3 C15 124.40(19) . . ?
C4 C3 C15 109.72(19) . . ?
C3 C4 C5 122.0(2) . . ?
C3 C4 C17 108.62(19) . . ?
C5 C4 C17 122.3(2) . . ?
C6 C5 C4 116.0(2) . . ?
C6 C5 C20 119.51(19) . . ?
C4 C5 C20 117.9(2) . . ?
C5 C6 C1 120.21(19) . . ?
C5 C6 C7 124.7(2) . . ?
C1 C6 C7 109.77(19) . . ?
C22 C7 C8 107.96(18) . . ?
C22 C7 C6 108.84(18) . . ?
C8 C7 C6 101.24(17) . . ?
C22 C7 C71 118.12(19) . . ?
C8 C7 C71 108.53(19) . . ?
C6 C7 C71 110.79(17) . . ?
C25 C8 C9 119.82(19) . . ?
C25 C8 C7 123.3(2) . . ?
C9 C8 C7 108.82(18) . . ?
C10 C9 C8 121.15(19) . . ?
C10 C9 C1 119.14(19) . . ?
C8 C9 C1 109.59(19) . . ?
C9 C10 C27 119.1(2) . . ?
C9 C10 C11 120.03(18) . . ?
C27 C10 C11 109.00(18) . . ?
C12 C11 C29 121.27(19) . . ?
C12 C11 C10 121.55(19) . . ?
C29 C11 C10 107.66(18) . . ?
C11 C12 C13 116.45(19) . . ?
C11 C12 C2 118.65(18) . . ?
C13 C12 C2 117.62(19) . . ?
C31 C13 C12 121.17(18) . . ?
C31 C13 C14 107.59(19) . . ?
C12 C13 C14 123.28(19) . . ?
C33 C14 C13 109.74(18) . . ?
C33 C14 C15 124.7(2) . . ?
C13 C14 C15 120.76(19) . . ?
C14 C15 C16 107.46(18) . . ?
C14 C15 C3 108.89(16) . . ?
C16 C15 C3 101.39(18) . . ?
C14 C15 C73 116.80(18) . . ?
C16 C15 C73 111.83(17) . . ?
C3 C15 C73 109.33(18) . . ?
C35 C16 C17 119.0(2) . . ?
C35 C16 C15 123.90(19) . . ?
C17 C16 C15 108.56(19) . . ?
C18 C17 C16 121.4(2) . . ?
C18 C17 C4 119.00(19) . . ?
C16 C17 C4 109.7(2) . . ?
C17 C18 C37 119.26(19) . . ?
C17 C18 C19 119.8(2) . . ?
C37 C18 C19 108.98(19) . . ?
C20 C19 C39 121.65(19) . . ?
C20 C19 C18 121.9(2) . . ?
C39 C19 C18 107.39(19) . . ?
C19 C20 C21 116.2(2) . . ?
C19 C20 C5 118.62(19) . . ?
C21 C20 C5 117.4(2) . . ?
C41 C21 C20 120.9(2) . . ?
C41 C21 C22 107.96(18) . . ?
C20 C21 C22 122.9(2) . . ?
C23 C22 C21 108.6(2) . . ?
C23 C22 C7 125.1(2) . . ?
C21 C22 C7 121.35(19) . . ?
C22 C23 C42 108.54(19) . . ?
C22 C23 C24 124.2(2) . . ?
C42 C23 C24 121.55(19) . . ?
C23 C24 C25 107.51(17) . . ?
C23 C24 C75 110.97(17) . . ?
C25 C24 C75 114.71(18) . . ?
C23 C24 C45 109.01(18) . . ?
C25 C24 C45 101.15(17) . . ?
C75 C24 C45 112.92(17) . . ?
C8 C25 C26 118.9(2) . . ?
C8 C25 C24 124.3(2) . . ?
C26 C25 C24 108.79(19) . . ?
C27 C26 C25 121.4(2) . . ?
C27 C26 C46 120.58(19) . . ?
C25 C26 C46 108.06(19) . . ?
C26 C27 C10 119.32(19) . . ?
C26 C27 C28 119.9(2) . . ?
C10 C27 C28 107.20(17) . . ?
C48 C28 C29 120.5(2) . . ?
C48 C28 C27 121.4(2) . . ?
C29 C28 C27 107.73(18) . . ?
C30 C29 C11 121.14(18) . . ?
C30 C29 C28 121.2(2) . . ?
C11 C29 C28 108.40(18) . . ?
C29 C30 C31 116.15(19) . . ?
C29 C30 C50 118.29(19) . . ?
C31 C30 C50 117.94(19) . . ?
C13 C31 C30 121.88(19) . . ?
C13 C31 C32 107.19(18) . . ?
C30 C31 C32 122.2(2) . . ?
C52 C32 C31 119.41(18) . . ?
C52 C32 C33 123.6(2) . . ?
C31 C32 C33 107.74(18) . . ?
C14 C33 C32 107.67(18) . . ?
C14 C33 C34 125.48(18) . . ?
C32 C33 C34 121.26(19) . . ?
C33 C34 C35 106.87(17) . . ?
C33 C34 C77 111.35(18) . . ?
C35 C34 C77 112.99(16) . . ?
C33 C34 C54 109.37(16) . . ?
C35 C34 C54 101.08(17) . . ?
C77 C34 C54 114.49(17) . . ?
C16 C35 C36 119.48(19) . . ?
C16 C35 C34 123.9(2) . . ?
C36 C35 C34 108.79(18) . . ?
C37 C36 C35 121.4(2) . . ?
C37 C36 C55 120.52(19) . . ?
C35 C36 C55 108.35(18) . . ?
C36 C37 C18 119.1(2) . . ?
C36 C37 C38 120.17(19) . . ?
C18 C37 C38 107.34(18) . . ?
C57 C38 C39 120.10(19) . . ?
C57 C38 C37 121.05(19) . . ?
C39 C38 C37 107.5(2) . . ?
C40 C39 C19 121.1(2) . . ?
C40 C39 C38 121.1(2) . . ?
C19 C39 C38 108.74(19) . . ?
C39 C40 C41 116.1(2) . . ?
C39 C40 C59 118.48(18) . . ?
C41 C40 C59 118.13(19) . . ?
C21 C41 C40 122.08(19) . . ?
C21 C41 C42 106.94(19) . . ?
C40 C41 C42 122.10(19) . . ?
C43 C42 C23 123.7(2) . . ?
C43 C42 C41 119.4(2) . . ?
C23 C42 C41 107.93(19) . . ?
C42 C43 C60 119.56(19) . . ?
C42 C43 C44 122.9(2) . . ?
C60 C43 C44 110.77(17) . . ?
C45 C44 C43 108.98(17) . . ?
C45 C44 C62 108.70(18) . . ?
C43 C44 C62 98.67(16) . . ?
C45 C44 C79 114.67(17) . . ?
C43 C44 C79 110.32(18) . . ?
C62 C44 C79 114.25(17) . . ?
C46 C45 C44 123.57(19) . . ?
C46 C45 C24 109.1(2) . . ?
C44 C45 C24 124.12(19) . . ?
C45 C46 C26 111.12(19) . . ?
C45 C46 C47 124.4(2) . . ?
C26 C46 C47 121.00(19) . . ?
C63 C47 C46 108.36(17) . . ?
C63 C47 C48 100.44(16) . . ?
C46 C47 C48 110.27(17) . . ?
C63 C47 C81 111.60(18) . . ?
C46 C47 C81 113.06(16) . . ?
C48 C47 C81 112.35(17) . . ?
C28 C48 C49 119.40(19) . . ?
C28 C48 C47 122.98(19) . . ?
C49 C48 C47 109.8(2) . . ?
C50 C49 C64 121.18(19) . . ?
C50 C49 C48 121.6(2) . . ?
C64 C49 C48 108.62(18) . . ?
C51 C50 C49 116.2(2) . . ?
C51 C50 C30 118.03(18) . . ?
C49 C50 C30 118.51(19) . . ?
C66 C51 C50 121.42(18) . . ?
C66 C51 C52 107.96(18) . . ?
C50 C51 C52 122.4(2) . . ?
C32 C52 C51 119.43(19) . . ?
C32 C52 C53 123.60(18) . . ?
C51 C52 C53 110.51(18) . . ?
C52 C53 C54 109.05(17) . . ?
C52 C53 C67 99.50(15) . . ?
C54 C53 C67 108.95(16) . . ?
C52 C53 C83 111.53(16) . . ?
C54 C53 C83 114.12(16) . . ?
C67 C53 C83 112.68(17) . . ?
C55 C54 C53 122.36(19) . . ?
C55 C54 C34 109.59(18) . . ?
C53 C54 C34 124.03(18) . . ?
C54 C55 C36 110.5(2) . . ?
C54 C55 C56 125.49(18) . . ?
C36 C55 C56 120.73(18) . . ?
C55 C56 C68 107.98(17) . . ?
C55 C56 C57 110.20(17) . . ?
C68 C56 C57 100.21(15) . . ?
C55 C56 C85 109.86(16) . . ?
C68 C56 C85 115.62(18) . . ?
C57 C56 C85 112.54(17) . . ?
C38 C57 C58 119.46(19) . . ?
C38 C57 C56 123.04(19) . . ?
C58 C57 C56 110.27(17) . . ?
C59 C58 C69 120.81(18) . . ?
C59 C58 C57 121.98(19) . . ?
C69 C58 C57 108.56(17) . . ?
C58 C59 C60 116.70(18) . . ?
C58 C59 C40 118.38(18) . . ?
C60 C59 C40 118.15(19) . . ?
C61 C60 C59 121.21(18) . . ?
C61 C60 C43 108.05(18) . . ?
C59 C60 C43 122.13(19) . . ?
C60 C61 C70 120.79(18) . . ?
C60 C61 C62 109.45(18) . . ?
C70 C61 C62 122.26(19) . . ?
C63 C62 C61 119.05(18) . . ?
C63 C62 C44 123.9(2) . . ?
C61 C62 C44 109.92(17) . . ?
C62 C63 C64 119.8(2) . . ?
C62 C63 C47 123.35(18) . . ?
C64 C63 C47 109.95(19) . . ?
C65 C64 C49 121.12(18) . . ?
C65 C64 C63 122.01(19) . . ?
C49 C64 C63 109.06(19) . . ?
C64 C65 C66 116.8(2) . . ?
C64 C65 C70 118.22(17) . . ?
C66 C65 C70 118.15(18) . . ?
C51 C66 C65 121.16(19) . . ?
C51 C66 C67 109.59(17) . . ?
C65 C66 C67 121.71(19) . . ?
C68 C67 C66 119.54(18) . . ?
C68 C67 C53 124.66(17) . . ?
C66 C67 C53 109.08(18) . . ?
C67 C68 C69 119.44(18) . . ?
C67 C68 C56 123.19(18) . . ?
C69 C68 C56 109.71(16) . . ?
C70 C69 C58 121.26(18) . . ?
C70 C69 C68 122.14(19) . . ?
C58 C69 C68 109.14(17) . . ?
C69 C70 C61 117.01(18) . . ?
C69 C70 C65 118.14(18) . . ?
C61 C70 C65 117.89(19) . . ?
F71A C71 F71B 106.5(2) . . ?
F71A C71 C72 106.98(19) . . ?
F71B C71 C72 107.26(19) . . ?
F71A C71 C7 110.63(18) . . ?
F71B C71 C7 109.09(18) . . ?
C72 C71 C7 115.9(2) . . ?
F72C C72 F72B 108.9(3) . . ?
F72C C72 F72A 108.8(2) . . ?
F72B C72 F72A 108.0(2) . . ?
F72C C72 C71 110.8(2) . . ?
F72B C72 C71 109.7(2) . . ?
F72A C72 C71 110.6(2) . . ?
F73B C73 F73A 106.94(18) . . ?
F73B C73 C74 106.9(2) . . ?
F73A C73 C74 106.2(2) . . ?
F73B C73 C15 110.25(19) . . ?
F73A C73 C15 108.21(19) . . ?
C74 C73 C15 117.78(18) . . ?
F74C C74 F74B 109.1(2) . . ?
F74C C74 F74A 107.9(2) . . ?
F74B C74 F74A 107.4(2) . . ?
F74C C74 C73 110.9(2) . . ?
F74B C74 C73 111.5(2) . . ?
F74A C74 C73 110.0(2) . . ?
F75A C75 F75B 107.54(19) . . ?
F75A C75 C76 106.41(19) . . ?
F75B C75 C76 106.88(18) . . ?
F75A C75 C24 109.21(17) . . ?
F75B C75 C24 109.17(19) . . ?
C76 C75 C24 117.21(19) . . ?
F76C C76 F76B 107.9(2) . . ?
F76C C76 F76A 108.13(19) . . ?
F76B C76 F76A 108.2(2) . . ?
F76C C76 C75 112.0(2) . . ?
F76B C76 C75 110.75(19) . . ?
F76A C76 C75 109.7(2) . . ?
F77A C77 F77B 107.43(18) . . ?
F77A C77 C78 106.83(17) . . ?
F77B C77 C78 106.09(17) . . ?
F77A C77 C34 110.01(16) . . ?
F77B C77 C34 108.22(17) . . ?
C78 C77 C34 117.78(19) . . ?
F78B C78 F78A 108.6(2) . . ?
F78B C78 F78C 108.26(18) . . ?
F78A C78 F78C 108.03(18) . . ?
F78B C78 C77 111.00(18) . . ?
F78A C78 C77 111.11(18) . . ?
F78C C78 C77 109.8(2) . . ?
F79B C79 F79A 107.81(17) . . ?
F79B C79 C80 106.0(2) . . ?
F79A C79 C80 105.35(19) . . ?
F79B C79 C44 109.79(17) . . ?
F79A C79 C44 109.7(2) . . ?
C80 C79 C44 117.68(18) . . ?
F80B C80 F80A 108.7(2) . . ?
F80B C80 F80C 108.6(2) . . ?
F80A C80 F80C 107.2(2) . . ?
F80B C80 C79 111.4(2) . . ?
F80A C80 C79 109.9(2) . . ?
F80C C80 C79 111.0(2) . . ?
F81A C81 F81B 107.53(19) . . ?
F81A C81 C82 107.41(18) . . ?
F81B C81 C82 106.94(18) . . ?
F81A C81 C47 108.83(18) . . ?
F81B C81 C47 108.79(17) . . ?
C82 C81 C47 117.0(2) . . ?
F82C C82 F82B 108.6(2) . . ?
F82C C82 F82A 108.15(19) . . ?
F82B C82 F82A 107.4(2) . . ?
F82C C82 C81 110.8(2) . . ?
F82B C82 C81 111.37(19) . . ?
F82A C82 C81 110.4(2) . . ?
F83B C83 F83A 107.82(16) . . ?
F83B C83 C84 105.17(18) . . ?
F83A C83 C84 106.18(16) . . ?
F83B C83 C53 110.27(16) . . ?
F83A C83 C53 109.12(18) . . ?
C84 C83 C53 117.80(16) . . ?
F84C C84 F84A 108.49(19) . . ?
F84C C84 F84B 108.11(17) . . ?
F84A C84 F84B 108.06(17) . . ?
F84C C84 C83 109.46(17) . . ?
F84A C84 C83 111.18(17) . . ?
F84B C84 C83 111.45(19) . . ?
F85A C85 F85B 108.07(18) . . ?
F85A C85 C86 105.89(19) . . ?
F85B C85 C86 106.70(19) . . ?
F85A C85 C56 109.65(18) . . ?
F85B C85 C56 109.13(18) . . ?
C86 C85 C56 117.04(17) . . ?
F86C C86 F86B 108.6(2) . . ?
F86C C86 F86A 108.2(2) . . ?
F86B C86 F86A 107.4(2) . . ?
F86C C86 C85 111.4(2) . . ?
F86B C86 C85 111.4(2) . . ?
F86A C86 C85 109.76(19) . . ?
C91 C87 C90 175.4(7) . . ?
C91 C87 C89 128.2(7) . . ?
C90 C87 C89 56.3(6) . . ?
C91 C87 C89 54.9(7) . 2_866 ?
C90 C87 C89 129.7(7) . 2_866 ?
C89 C87 C89 73.4(8) . 2_866 ?
C89 C88 C90 52.6(6) . . ?
C89 C88 C91 50.4(6) . 2_866 ?
C90 C88 C91 103.0(8) . 2_866 ?
C91 C89 C90 149.5(13) 2_866 . ?
C91 C89 C88 76.0(10) 2_866 . ?
C90 C89 C88 73.6(8) . . ?
C91 C89 C87 158.1(11) 2_866 . ?
C90 C89 C87 52.4(6) . . ?
C88 C89 C87 126.0(7) . . ?
C91 C89 C87 51.4(7) 2_866 2_866 ?
C90 C89 C87 159.0(11) . 2_866 ?
C88 C89 C87 127.4(8) . 2_866 ?
C87 C89 C87 106.6(8) . 2_866 ?
C91 C89 C89 104.6(9) 2_866 2_866 ?
C90 C89 C89 105.8(10) . 2_866 ?
C88 C89 C89 179.4(9) . 2_866 ?
C87 C89 C89 53.4(6) . 2_866 ?
C87 C89 C89 53.2(5) 2_866 2_866 ?
C87 C90 C89 71.3(8) . . ?
C87 C90 C88 125.1(7) . . ?
C89 C90 C88 53.8(6) . . ?
C87 C91 C89 73.7(8) . 2_866 ?
C87 C91 C88 127.3(7) . 2_866 ?
C89 C91 C88 53.6(6) 2_866 2_866 ?

loop_
_geom_bond_atom_site_label_1
_geom_bond_atom_site_label_2
_geom_bond_distance
_geom_bond_site_symmetry_2
_geom_bond_publ_flag
F71A C71 1.348(3) . ?
F71B C71 1.361(3) . ?
F72A C72 1.330(3) . ?
F72B C72 1.323(3) . ?
F72C C72 1.314(3) . ?
F73A C73 1.355(3) . ?
F73B C73 1.344(3) . ?
F74A C74 1.331(3) . ?
F74B C74 1.328(3) . ?
F74C C74 1.319(3) . ?
F75A C75 1.344(3) . ?
F75B C75 1.354(3) . ?
F76A C76 1.333(3) . ?
F76B C76 1.326(3) . ?
F76C C76 1.324(3) . ?
F77A C77 1.348(3) . ?
F77B C77 1.351(3) . ?
F78A C78 1.327(3) . ?
F78B C78 1.324(3) . ?
F78C C78 1.331(3) . ?
F79A C79 1.351(3) . ?
F79B C79 1.351(3) . ?
F80A C80 1.334(3) . ?
F80B C80 1.327(3) . ?
F80C C80 1.336(3) . ?
F81A C81 1.352(3) . ?
F81B C81 1.358(3) . ?
F82A C82 1.335(3) . ?
F82B C82 1.332(3) . ?
F82C C82 1.323(3) . ?
F83A C83 1.352(2) . ?
F83B C83 1.345(3) . ?
F84A C84 1.329(3) . ?
F84B C84 1.336(3) . ?
F84C C84 1.325(2) . ?
F85A C85 1.344(2) . ?
F85B C85 1.350(3) . ?
F86A C86 1.332(3) . ?
F86B C86 1.325(3) . ?
F86C C86 1.318(3) . ?
C1 C6 1.407(3) . ?
C1 C2 1.419(3) . ?
C1 C9 1.454(3) . ?
C2 C3 1.400(3) . ?
C2 C12 1.470(3) . ?
C3 C4 1.401(3) . ?
C3 C15 1.545(3) . ?
C4 C5 1.425(3) . ?
C4 C17 1.455(3) . ?
C5 C6 1.404(3) . ?
C5 C20 1.471(3) . ?
C6 C7 1.542(3) . ?
C7 C22 1.504(4) . ?
C7 C8 1.535(3) . ?
C7 C71 1.559(3) . ?
C8 C25 1.381(3) . ?
C8 C9 1.421(3) . ?
C9 C10 1.384(3) . ?
C10 C27 1.423(3) . ?
C10 C11 1.455(3) . ?
C11 C12 1.413(3) . ?
C11 C29 1.429(3) . ?
C12 C13 1.414(3) . ?
C13 C31 1.411(3) . ?
C13 C14 1.463(3) . ?
C14 C33 1.365(3) . ?
C14 C15 1.510(3) . ?
C15 C16 1.533(3) . ?
C15 C73 1.556(3) . ?
C16 C35 1.388(3) . ?
C16 C17 1.422(3) . ?
C17 C18 1.385(3) . ?
C18 C37 1.424(3) . ?
C18 C19 1.460(3) . ?
C19 C20 1.414(3) . ?
C19 C39 1.423(3) . ?
C20 C21 1.423(3) . ?
C21 C41 1.412(3) . ?
C21 C22 1.466(3) . ?
C22 C23 1.372(3) . ?
C23 C42 1.444(4) . ?
C23 C24 1.514(3) . ?
C24 C25 1.537(3) . ?
C24 C75 1.552(3) . ?
C24 C45 1.562(3) . ?
C25 C26 1.423(3) . ?
C26 C27 1.384(3) . ?
C26 C46 1.461(3) . ?
C27 C28 1.467(3) . ?
C28 C48 1.356(3) . ?
C28 C29 1.445(3) . ?
C29 C30 1.411(3) . ?
C30 C31 1.419(3) . ?
C30 C50 1.447(3) . ?
C31 C32 1.450(3) . ?
C32 C52 1.359(3) . ?
C32 C33 1.461(3) . ?
C33 C34 1.509(3) . ?
C34 C35 1.538(3) . ?
C34 C77 1.559(3) . ?
C34 C54 1.562(3) . ?
C35 C36 1.418(3) . ?
C36 C37 1.384(3) . ?
C36 C55 1.471(3) . ?
C37 C38 1.462(3) . ?
C38 C57 1.366(3) . ?
C38 C39 1.449(3) . ?
C39 C40 1.413(3) . ?
C40 C41 1.417(3) . ?
C40 C59 1.449(3) . ?
C41 C42 1.448(3) . ?
C42 C43 1.367(3) . ?
C43 C60 1.435(3) . ?
C43 C44 1.542(3) . ?
C44 C45 1.513(4) . ?
C44 C62 1.545(3) . ?
C44 C79 1.570(3) . ?
C45 C46 1.359(3) . ?
C46 C47 1.522(3) . ?
C47 C63 1.518(3) . ?
C47 C48 1.541(3) . ?
C47 C81 1.546(3) . ?
C48 C49 1.433(3) . ?
C49 C50 1.422(3) . ?
C49 C64 1.423(3) . ?
C50 C51 1.421(3) . ?
C51 C66 1.415(3) . ?
C51 C52 1.438(3) . ?
C52 C53 1.531(3) . ?
C53 C54 1.533(3) . ?
C53 C67 1.539(3) . ?
C53 C83 1.559(3) . ?
C54 C55 1.356(3) . ?
C55 C56 1.523(3) . ?
C56 C68 1.528(3) . ?
C56 C57 1.538(3) . ?
C56 C85 1.544(3) . ?
C57 C58 1.429(3) . ?
C58 C59 1.417(3) . ?
C58 C69 1.424(3) . ?
C59 C60 1.422(3) . ?
C60 C61 1.418(3) . ?
C61 C70 1.421(3) . ?
C61 C62 1.437(3) . ?
C62 C63 1.361(3) . ?
C63 C64 1.441(3) . ?
C64 C65 1.412(3) . ?
C65 C66 1.418(3) . ?
C65 C70 1.443(3) . ?
C66 C67 1.446(3) . ?
C67 C68 1.355(3) . ?
C68 C69 1.443(3) . ?
C69 C70 1.411(3) . ?
C71 C72 1.529(3) . ?
C73 C74 1.526(4) . ?
C75 C76 1.541(3) . ?
C77 C78 1.547(3) . ?
C79 C80 1.536(4) . ?
C81 C82 1.526(4) . ?
C83 C84 1.549(3) . ?
C85 C86 1.534(3) . ?
C87 C91 1.199(13) . ?
C87 C90 1.228(11) . ?
C87 C89 1.468(12) . ?
C87 C89 1.472(10) 2_866 ?
C88 C89 1.310(12) . ?
C88 C90 1.557(12) . ?
C88 C91 1.578(14) 2_866 ?
C89 C91 1.254(11) 2_866 ?
C89 C90 1.290(10) . ?
C89 C87 1.472(10) 2_866 ?
C89 C89 1.76(2) 2_866 ?
C91 C89 1.254(11) 2_866 ?
C91 C88 1.578(14) 2_866 ?
